data_2204717
loop_
_publ_author_name
'Burcu Arslan'
'Canan Kazak'
'Nesuhi Akdemir'
'Cihan Kantar'
'Erbil A\<gar'

_publ_section_title
;
 1,2,4,5-Tetrakis(2-<i>tert</i>-butyl-4-methylphenoxymethyl)benzene
;
_journal_issue 12
_journal_name_full 'Acta Crystallographica Section E'
_journal_page_first o2378
_journal_page_last o2379
_journal_paper_doi 10.1107/S1600536804029617
_journal_volume 60
_journal_year 2004
_chemical_formula_iupac 'C54 H70 O4'
_chemical_formula_moiety 'C54 H70 O4'
_chemical_formula_sum 'C54 H70 O4'
_chemical_formula_weight 783.10
_chemical_name_systematic
;
1,2,4,5-Tetrakis(2-tert-butyl-4-methylphenoxymethyl)benzene
;
_space_group_IT_number 14
_symmetry_cell_setting monoclinic
_symmetry_space_group_name_Hall '-P 2yn'
_symmetry_space_group_name_H-M 'P 1 21/n 1'
_atom_sites_solution_hydrogens geom
_atom_sites_solution_primary direct
_atom_sites_solution_secondary difmap
_cell_angle_alpha 90.00
_cell_angle_beta 107.725(7)
_cell_angle_gamma 90.00
_cell_formula_units_Z 2
_cell_length_a 10.1833(9)
_cell_length_b 21.5350(16)
_cell_length_c 11.5029(11)
_cell_measurement_reflns_used 23574
_cell_measurement_temperature 293(2)
_cell_measurement_theta_max 28.82
_cell_measurement_theta_min 1.86
_cell_volume 2402.8(4)
_computing_cell_refinement X-AREA
_computing_data_collection 'X-AREA (Stoe & Cie, 2002)'
_computing_data_reduction 'X-RED (Stoe & Cie, 2002)'
_computing_molecular_graphics 'ORTEP-3 (Farrugia, 1997)'
_computing_publication_material 'WinGX (Farrugia, 1999)'
_computing_structure_refinement 'SHELXL97 (Sheldrick, 1997)'
_computing_structure_solution 'SHELXS97 (Sheldrick, 1997)'
_diffrn_ambient_temperature 293(2)
_diffrn_detector_area_resol_mean 6.67
_diffrn_measured_fraction_theta_full 0.999
_diffrn_measured_fraction_theta_max 0.999
_diffrn_measurement_device_type 'Stoe IPDS-2'
_diffrn_measurement_method \w
_diffrn_radiation_monochromator graphite
_diffrn_radiation_source 'fine-focus sealed tube'
_diffrn_radiation_type MoK\a
_diffrn_radiation_wavelength 0.71073
_diffrn_reflns_av_R_equivalents 0.0923
_diffrn_reflns_av_sigmaI/netI 0.0634
_diffrn_reflns_limit_h_max 12
_diffrn_reflns_limit_h_min -12
_diffrn_reflns_limit_k_max 26
_diffrn_reflns_limit_k_min -26
_diffrn_reflns_limit_l_max 14
_diffrn_reflns_limit_l_min -14
_diffrn_reflns_number 24464
_diffrn_reflns_theta_full 26.00
_diffrn_reflns_theta_max 26.00
_diffrn_reflns_theta_min 1.89
_diffrn_standards_interval_count 0
_diffrn_standards_interval_time 0
_diffrn_standards_number 0
_exptl_absorpt_coefficient_mu 0.066
_exptl_absorpt_correction_T_max 0.997
_exptl_absorpt_correction_T_min 0.983
_exptl_absorpt_correction_type integration
_exptl_absorpt_process_details '(X-RED32; Stoe & Cie, 2002)'
_exptl_crystal_colour colourless
_exptl_crystal_density_diffrn 1.082
_exptl_crystal_density_method 'not measured'
_exptl_crystal_description prism
_exptl_crystal_F_000 852
_exptl_crystal_size_max 0.4
_exptl_crystal_size_mid 0.22
_exptl_crystal_size_min 0.04
_refine_diff_density_max 0.171
_refine_diff_density_min -0.187
_refine_ls_extinction_method none
_refine_ls_goodness_of_fit_ref 1.040
_refine_ls_hydrogen_treatment constr
_refine_ls_matrix_type full
_refine_ls_number_parameters 268
_refine_ls_number_reflns 4725
_refine_ls_number_restraints 0
_refine_ls_restrained_S_all 1.040
_refine_ls_R_factor_all 0.1357
_refine_ls_R_factor_gt 0.0721
_refine_ls_shift/su_max 0.009
_refine_ls_shift/su_mean 0.000
_refine_ls_structure_factor_coef Fsqd
_refine_ls_weighting_details 'calc w = 1/[\s^2^(Fo^2^)+(0.0548P)^2^+0.7513P] where P = (Fo^2^+2Fc^2^)/3'
_refine_ls_weighting_scheme calc
_refine_ls_wR_factor_gt 0.1382
_refine_ls_wR_factor_ref 0.1610
_reflns_number_gt 2611
_reflns_number_total 4725
_reflns_threshold_expression I>2\s(I)
_cod_data_source_file is6012.cif
_cod_data_source_block I
_cod_depositor_comments
;
The following automatic conversions were performed:
'_symmetry_cell_setting' value 'Monoclinic' changed to 'monoclinic'
according to '/home/saulius/struct/CIF-dictionaries/cif_core.dic'
dictionary named 'cif_core.dic' version 2.4.1 from 2010-06-29.

Automatic conversion script
Id: cif_fix_enum 1527 2010-12-29 10:47:43Z saulius 

The following automatic conversions were performed:

'_symmetry_cell_setting' value 'Monoclinic' changed to 'monoclinic'
according to /home/saulius/struct/CIF-dictionaries/cif_core.dic
dictionary named 'cif_core.dic' version 2.4.1 from 2010-06-29.

Automatic conversion script
Id: cif_fix_values 1715 2011-07-08 13:25:40Z adriana 
;
_cod_original_sg_symbol_Hall '-P 2yn '
_cod_original_sg_symbol_H-M 'P 21/n'
_cod_database_code 2204717
_cod_database_fobs_code 2204717

loop_
_symmetry_equiv_pos_as_xyz
'x, y, z'
'-x+1/2, y+1/2, -z+1/2'
'-x, -y, -z'
'x-1/2, -y-1/2, z-1/2'

loop_
_atom_site_label
_atom_site_fract_x
_atom_site_fract_y
_atom_site_fract_z
_atom_site_U_iso_or_equiv
_atom_site_adp_type
_atom_site_calc_flag
_atom_site_refinement_flags
_atom_site_occupancy
_atom_site_type_symbol
O1 0.35688(18) 0.44594(9) 0.58398(16) 0.0460(5) Uani d . 1 O
O2 0.0644(2) 0.41553(10) 0.23284(19) 0.0605(6) Uani d . 1 O
C1 0.4840(3) 0.42355(13) 0.5851(2) 0.0411(6) Uani d . 1 C
C2 0.5834(3) 0.41570(13) 0.6990(3) 0.0451(7) Uani d . 1 C
C3 0.7102(3) 0.39177(14) 0.6977(3) 0.0506(7) Uani d . 1 C
H3 0.7772 0.3852 0.7723 0.061 Uiso calc R 1 H
C4 0.7429(3) 0.37709(14) 0.5921(3) 0.0491(7) Uani d . 1 C
C5 0.6432(3) 0.38709(14) 0.4828(3) 0.0506(8) Uani d . 1 C
H5 0.6627 0.3787 0.4105 0.061 Uiso calc R 1 H
C6 0.5139(3) 0.40948(13) 0.4776(3) 0.0480(7) Uani d . 1 C
H6 0.4472 0.4151 0.4025 0.058 Uiso calc R 1 H
C7 0.5560(3) 0.43301(16) 0.8197(3) 0.0552(8) Uani d . 1 C
C8 0.6849(4) 0.4233(2) 0.9300(3) 0.0872(13) Uani d . 1 C
H8B 0.7587 0.4486 0.9210 0.131 Uiso calc R 1 H
H8A 0.7116 0.3804 0.9345 0.131 Uiso calc R 1 H
H8C 0.6647 0.4348 1.0034 0.131 Uiso calc R 1 H
C9 0.4418(4) 0.39219(19) 0.8375(3) 0.0793(11) Uani d . 1 C
H9A 0.4672 0.3493 0.8363 0.119 Uiso calc R 1 H
H9B 0.3580 0.3998 0.7729 0.119 Uiso calc R 1 H
H9C 0.4281 0.4017 0.9146 0.119 Uiso calc R 1 H
C10 0.5179(4) 0.50179(17) 0.8188(3) 0.0706(10) Uani d . 1 C
H10A 0.5932 0.5267 0.8117 0.106 Uiso calc R 1 H
H10B 0.4989 0.5119 0.8934 0.106 Uiso calc R 1 H
H10C 0.4375 0.5099 0.7509 0.106 Uiso calc R 1 H
C11 0.8830(3) 0.35148(16) 0.5978(3) 0.0670(9) Uani d . 1 C
H11A 0.9514 0.3682 0.6678 0.100 Uiso calc R 1 H
H11B 0.9047 0.3629 0.5251 0.100 Uiso calc R 1 H
H11C 0.8818 0.3070 0.6042 0.100 Uiso calc R 1 H
C12 0.2551(3) 0.45245(13) 0.4680(2) 0.0405(6) Uani d . 1 C
H12A 0.2387 0.4126 0.4268 0.049 Uiso calc R 1 H
H12B 0.2874 0.4812 0.4178 0.049 Uiso calc R 1 H
C13 0.1232(3) 0.47632(12) 0.4854(2) 0.0371(6) Uani d . 1 C
C14 0.0073(3) 0.48532(12) 0.3838(2) 0.0381(6) Uani d . 1 C
C15 0.0112(3) 0.47453(14) 0.2546(3) 0.0485(7) Uani d . 1 C
H15A -0.0818 0.4788 0.1994 0.058 Uiso calc R 1 H
H15B 0.0668 0.5069 0.2344 0.058 Uiso calc R 1 H
C16 -0.0272(3) 0.36734(14) 0.1898(3) 0.0526(7) Uani d . 1 C
C17 -0.0006(3) 0.32651(14) 0.1053(3) 0.0520(7) Uani d . 1 C
C18 -0.0920(4) 0.27734(16) 0.0677(4) 0.0723(10) Uani d . 1 C
H18 -0.0757 0.2489 0.0128 0.087 Uiso calc R 1 H
C19 -0.2065(4) 0.26819(17) 0.1077(4) 0.0832(12) Uani d . 1 C
C20 -0.2283(4) 0.30964(19) 0.1896(4) 0.0855(12) Uani d . 1 C
H20 -0.3047 0.3048 0.2170 0.103 Uiso calc R 1 H
C21 -0.1393(4) 0.35853(18) 0.2327(3) 0.0706(10) Uani d . 1 C
H21 -0.1544 0.3856 0.2904 0.085 Uiso calc R 1 H
C22 0.1233(3) 0.33522(15) 0.0563(3) 0.0594(8) Uani d . 1 C
C23 0.1248(5) 0.28695(19) -0.0413(4) 0.0908(13) Uani d . 1 C
H23B 0.1298 0.2460 -0.0071 0.136 Uiso calc R 1 H
H23C 0.2034 0.2939 -0.0690 0.136 Uiso calc R 1 H
H23A 0.0420 0.2907 -0.1088 0.136 Uiso calc R 1 H
C24 0.1152(4) 0.39894(16) -0.0048(4) 0.0748(10) Uani d . 1 C
H24A 0.1209 0.4310 0.0546 0.112 Uiso calc R 1 H
H24B 0.0293 0.4025 -0.0689 0.112 Uiso calc R 1 H
H24C 0.1902 0.4033 -0.0384 0.112 Uiso calc R 1 H
C25 0.2583(4) 0.3287(2) 0.1612(4) 0.0944(14) Uani d . 1 C
H25A 0.2614 0.2886 0.1985 0.142 Uiso calc R 1 H
H25C 0.2629 0.3605 0.2208 0.142 Uiso calc R 1 H
H25B 0.3351 0.3329 0.1298 0.142 Uiso calc R 1 H
C26 -0.3050(6) 0.2153(2) 0.0562(6) 0.142(2) Uani d . 1 C
H26A -0.2535 0.1780 0.0557 0.213 Uiso calc R 1 H
H26B -0.3595 0.2252 -0.0257 0.213 Uiso calc R 1 H
H26C -0.3645 0.2092 0.1058 0.213 Uiso calc R 1 H
C27 0.1128(3) 0.49117(13) 0.5994(2) 0.0404(6) Uani d . 1 C
H27 0.1893 0.4852 0.6675 0.048 Uiso calc R 1 H

loop_
_atom_site_aniso_label
_atom_site_aniso_U_11
_atom_site_aniso_U_22
_atom_site_aniso_U_33
_atom_site_aniso_U_12
_atom_site_aniso_U_13
_atom_site_aniso_U_23
O1 0.0286(10) 0.0684(13) 0.0406(10) 0.0118(9) 0.0100(9) 0.0001(9)
O2 0.0424(12) 0.0736(15) 0.0641(14) 0.0017(10) 0.0142(11) -0.0288(11)
C1 0.0293(14) 0.0504(16) 0.0455(16) 0.0050(12) 0.0142(13) 0.0023(13)
C2 0.0340(16) 0.0539(18) 0.0478(17) 0.0055(13) 0.0131(14) 0.0055(13)
C3 0.0356(16) 0.0597(19) 0.0546(18) 0.0075(13) 0.0112(14) 0.0086(15)
C4 0.0342(16) 0.0489(17) 0.066(2) 0.0065(13) 0.0176(16) 0.0035(14)
C5 0.0472(18) 0.0548(18) 0.0578(19) 0.0054(14) 0.0278(16) -0.0042(14)
C6 0.0366(16) 0.0584(18) 0.0495(17) 0.0069(13) 0.0141(14) -0.0008(14)
C7 0.0440(18) 0.077(2) 0.0451(17) 0.0100(15) 0.0139(15) 0.0062(15)
C8 0.062(2) 0.143(4) 0.049(2) 0.030(2) 0.0054(18) 0.006(2)
C9 0.075(3) 0.106(3) 0.068(2) 0.009(2) 0.038(2) 0.021(2)
C10 0.065(2) 0.093(3) 0.0507(19) 0.014(2) 0.0137(17) -0.0165(18)
C11 0.0431(19) 0.069(2) 0.093(3) 0.0134(16) 0.0266(18) -0.0005(19)
C12 0.0311(14) 0.0496(16) 0.0391(15) 0.0048(12) 0.0084(13) 0.0022(12)
C13 0.0287(14) 0.0391(14) 0.0423(15) 0.0020(11) 0.0089(12) -0.0017(11)
C14 0.0324(15) 0.0409(15) 0.0406(15) 0.0021(11) 0.0104(12) -0.0029(12)
C15 0.0414(17) 0.0596(19) 0.0439(16) 0.0049(14) 0.0124(14) -0.0045(14)
C16 0.0472(18) 0.0611(19) 0.0472(17) 0.0015(15) 0.0110(15) -0.0029(15)
C17 0.0521(19) 0.0482(17) 0.0552(18) 0.0056(14) 0.0157(15) -0.0006(14)
C18 0.080(3) 0.052(2) 0.091(3) 0.0011(18) 0.033(2) -0.0092(19)
C19 0.081(3) 0.058(2) 0.121(3) -0.015(2) 0.046(3) -0.004(2)
C20 0.084(3) 0.084(3) 0.108(3) -0.014(2) 0.057(3) 0.003(2)
C21 0.068(2) 0.088(3) 0.064(2) -0.005(2) 0.0315(19) -0.0067(19)
C22 0.052(2) 0.060(2) 0.069(2) 0.0089(15) 0.0229(17) -0.0105(16)
C23 0.102(3) 0.087(3) 0.099(3) 0.003(2) 0.053(3) -0.026(2)
C24 0.075(3) 0.075(2) 0.087(3) -0.0014(19) 0.044(2) -0.005(2)
C25 0.054(2) 0.128(4) 0.098(3) 0.023(2) 0.019(2) -0.017(3)
C26 0.121(4) 0.082(3) 0.241(7) -0.049(3) 0.082(5) -0.040(4)
C27 0.0280(14) 0.0512(17) 0.0381(15) 0.0022(12) 0.0045(12) -0.0012(12)

loop_
_atom_type_symbol
_atom_type_description
_atom_type_scat_dispersion_real
_atom_type_scat_dispersion_imag
_atom_type_scat_source
C C 0.0033 0.0016 'International Tables Vol C Tables 4.2.6.8 and 6.1.1.4'
H H 0.0000 0.0000 'International Tables Vol C Tables 4.2.6.8 and 6.1.1.4'
O O 0.0106 0.0060 'International Tables Vol C Tables 4.2.6.8 and 6.1.1.4'

loop_
_geom_angle_atom_site_label_1
_geom_angle_atom_site_label_2
_geom_angle_atom_site_label_3
_geom_angle_site_symmetry_1
_geom_angle_site_symmetry_3
_geom_angle
C1 O1 C12 . . 117.17(19)
C16 O2 C15 . . 118.5(2)
O1 C1 C6 . . 121.7(2)
O1 C1 C2 . . 117.4(2)
C6 C1 C2 . . 120.9(2)
C3 C2 C1 . . 116.3(3)
C3 C2 C7 . . 121.3(3)
C1 C2 C7 . . 122.4(2)
C4 C3 C2 . . 124.2(3)
C4 C3 H3 . . 117.9
C2 C3 H3 . . 117.9
C5 C4 C3 . . 117.2(3)
C5 C4 C11 . . 121.5(3)
C3 C4 C11 . . 121.2(3)
C4 C5 C6 . . 121.5(3)
C4 C5 H5 . . 119.2
C6 C5 H5 . . 119.2
C5 C6 C1 . . 119.9(3)
C5 C6 H6 . . 120.1
C1 C6 H6 . . 120.1
C9 C7 C10 . . 110.9(3)
C9 C7 C8 . . 107.8(3)
C10 C7 C8 . . 106.8(3)
C9 C7 C2 . . 109.7(3)
C10 C7 C2 . . 110.1(2)
C8 C7 C2 . . 111.6(2)
C7 C8 H8B . . 109.5
C7 C8 H8A . . 109.5
H8B C8 H8A . . 109.5
C7 C8 H8C . . 109.5
H8B C8 H8C . . 109.5
H8A C8 H8C . . 109.5
C7 C9 H9A . . 109.5
C7 C9 H9B . . 109.5
H9A C9 H9B . . 109.5
C7 C9 H9C . . 109.5
H9A C9 H9C . . 109.5
H9B C9 H9C . . 109.5
C7 C10 H10A . . 109.5
C7 C10 H10B . . 109.5
H10A C10 H10B . . 109.5
C7 C10 H10C . . 109.5
H10A C10 H10C . . 109.5
H10B C10 H10C . . 109.5
C4 C11 H11A . . 109.5
C4 C11 H11B . . 109.5
H11A C11 H11B . . 109.5
C4 C11 H11C . . 109.5
H11A C11 H11C . . 109.5
H11B C11 H11C . . 109.5
O1 C12 C13 . . 109.4(2)
O1 C12 H12A . . 109.8
C13 C12 H12A . . 109.8
O1 C12 H12B . . 109.8
C13 C12 H12B . . 109.8
H12A C12 H12B . . 108.2
C27 C13 C14 . . 118.1(2)
C27 C13 C12 . . 122.2(2)
C14 C13 C12 . . 119.7(2)
C27 C14 C13 3_566 . 119.2(2)
C27 C14 C15 3_566 . 118.5(2)
C13 C14 C15 . . 122.1(2)
O2 C15 C14 . . 115.5(2)
O2 C15 H15A . . 108.4
C14 C15 H15A . . 108.4
O2 C15 H15B . . 108.4
C14 C15 H15B . . 108.4
H15A C15 H15B . . 107.5
O2 C16 C21 . . 121.0(3)
O2 C16 C17 . . 117.9(3)
C21 C16 C17 . . 121.1(3)
C18 C17 C16 . . 116.2(3)
C18 C17 C22 . . 121.6(3)
C16 C17 C22 . . 122.1(3)
C17 C18 C19 . . 123.7(3)
C17 C18 H18 . . 118.2
C19 C18 H18 . . 118.1
C20 C19 C18 . . 117.7(3)
C20 C19 C26 . . 122.3(4)
C18 C19 C26 . . 119.9(4)
C19 C20 C21 . . 121.4(4)
C19 C20 H20 . . 119.3
C21 C20 H20 . . 119.3
C20 C21 C16 . . 119.9(3)
C20 C21 H21 . . 120.1
C16 C21 H21 . . 120.1
C24 C22 C23 . . 106.4(3)
C24 C22 C25 . . 110.7(3)
C23 C22 C25 . . 107.9(3)
C24 C22 C17 . . 109.9(3)
C23 C22 C17 . . 112.1(3)
C25 C22 C17 . . 109.8(3)
C22 C23 H23B . . 109.5
C22 C23 H23C . . 109.5
H23B C23 H23C . . 109.5
C22 C23 H23A . . 109.5
H23B C23 H23A . . 109.5
H23C C23 H23A . . 109.5
C22 C24 H24A . . 109.5
C22 C24 H24B . . 109.5
H24A C24 H24B . . 109.5
C22 C24 H24C . . 109.5
H24A C24 H24C . . 109.5
H24B C24 H24C . . 109.5
C22 C25 H25A . . 109.5
C22 C25 H25C . . 109.5
H25A C25 H25C . . 109.5
C22 C25 H25B . . 109.5
H25A C25 H25B . . 109.5
H25C C25 H25B . . 109.5
C19 C26 H26A . . 109.5
C19 C26 H26B . . 109.5
H26A C26 H26B . . 109.5
C19 C26 H26C . . 109.5
H26A C26 H26C . . 109.5
H26B C26 H26C . . 109.5
C13 C27 C14 . 3_566 122.6(2)
C13 C27 H27 . . 118.7
C14 C27 H27 3_566 . 118.7

loop_
_geom_bond_atom_site_label_1
_geom_bond_atom_site_label_2
_geom_bond_site_symmetry_2
_geom_bond_distance
_geom_bond_publ_flag
O1 C1 . 1.378(3) y
O1 C12 . 1.425(3) y
O2 C16 . 1.383(4) y
O2 C15 . 1.433(3) y
C1 C6 . 1.394(4) ?
C1 C2 . 1.400(4) ?
C2 C3 . 1.395(4) ?
C2 C7 . 1.543(4) ?
C3 C4 . 1.390(4) ?
C3 H3 . 0.9300 ?
C4 C5 . 1.372(4) ?
C4 C11 . 1.512(4) ?
C5 C6 . 1.386(4) ?
C5 H5 . 0.9300 ?
C6 H6 . 0.9300 ?
C7 C9 . 1.521(5) ?
C7 C10 . 1.530(5) ?
C7 C8 . 1.537(4) ?
C8 H8B . 0.9600 ?
C8 H8A . 0.9600 ?
C8 H8C . 0.9600 ?
C9 H9A . 0.9600 ?
C9 H9B . 0.9600 ?
C9 H9C . 0.9600 ?
C10 H10A . 0.9600 ?
C10 H10B . 0.9600 ?
C10 H10C . 0.9600 ?
C11 H11A . 0.9600 ?
C11 H11B . 0.9600 ?
C11 H11C . 0.9600 ?
C12 C13 . 1.508(3) ?
C12 H12A . 0.9700 ?
C12 H12B . 0.9700 ?
C13 C27 . 1.385(4) ?
C13 C14 . 1.398(4) ?
C14 C27 3_566 1.391(3) ?
C14 C15 . 1.517(4) ?
C15 H15A . 0.9700 ?
C15 H15B . 0.9700 ?
C16 C21 . 1.387(4) ?
C16 C17 . 1.398(4) ?
C17 C18 . 1.389(4) ?
C17 C22 . 1.541(4) ?
C18 C19 . 1.392(5) ?
C18 H18 . 0.9300 ?
C19 C20 . 1.364(5) ?
C19 C26 . 1.514(6) ?
C20 C21 . 1.379(5) ?
C20 H20 . 0.9300 ?
C21 H21 . 0.9300 ?
C22 C24 . 1.533(5) ?
C22 C23 . 1.533(5) ?
C22 C25 . 1.535(5) ?
C23 H23B . 0.9600 ?
C23 H23C . 0.9600 ?
C23 H23A . 0.9600 ?
C24 H24A . 0.9600 ?
C24 H24B . 0.9600 ?
C24 H24C . 0.9600 ?
C25 H25A . 0.9600 ?
C25 H25C . 0.9600 ?
C25 H25B . 0.9600 ?
C26 H26A . 0.9600 ?
C26 H26B . 0.9600 ?
C26 H26C . 0.9600 ?
C27 C14 3_566 1.391(4) ?
C27 H27 . 0.9300 ?

loop_
_geom_hbond_atom_site_label_D
_geom_hbond_atom_site_label_H
_geom_hbond_atom_site_label_A
_geom_hbond_site_symmetry_A
_geom_hbond_distance_DH
_geom_hbond_distance_HA
_geom_hbond_distance_DA
_geom_hbond_angle_DHA
C9 H9B O1 . 0.96 2.38 3.012(4) 123
C10 H10C O1 . 0.96 2.31 2.956(4) 124
C12 H12A O2 . 0.97 2.39 2.920(3) 114
C24 H24A O2 . 0.96 2.32 2.953(5) 123
C25 H25C O2 . 0.96 2.39 3.012(5) 123
C27 H27 O1 . 0.93 2.36 2.726(4) 103
C12 H12B Cg1 3_666 0.97 2.75 3.572(3) 143

loop_
_geom_torsion_atom_site_label_1
_geom_torsion_atom_site_label_2
_geom_torsion_atom_site_label_3
_geom_torsion_atom_site_label_4
_geom_torsion_site_symmetry_1
_geom_torsion_site_symmetry_4
_geom_torsion
_geom_torsion_publ_flag
C12 O1 C1 C6 . . 1.8(4) ?
C12 O1 C1 C2 . . -178.5(2) ?
O1 C1 C2 C3 . . 178.7(2) ?
C6 C1 C2 C3 . . -1.6(4) ?
O1 C1 C2 C7 . . -1.9(4) ?
C6 C1 C2 C7 . . 177.7(3) ?
C1 C2 C3 C4 . . 1.5(4) ?
C7 C2 C3 C4 . . -177.9(3) ?
C2 C3 C4 C5 . . 0.1(5) ?
C2 C3 C4 C11 . . 179.8(3) ?
C3 C4 C5 C6 . . -1.5(4) ?
C11 C4 C5 C6 . . 178.8(3) ?
C4 C5 C6 C1 . . 1.3(4) ?
O1 C1 C6 C5 . . 180.0(3) ?
C2 C1 C6 C5 . . 0.3(4) ?
C3 C2 C7 C9 . . -116.7(3) ?
C1 C2 C7 C9 . . 64.0(4) ?
C3 C2 C7 C10 . . 121.0(3) ?
C1 C2 C7 C10 . . -58.3(4) ?
C3 C2 C7 C8 . . 2.6(4) ?
C1 C2 C7 C8 . . -176.7(3) ?
C1 O1 C12 C13 . . 179.0(2) y
O1 C12 C13 C27 . . 2.6(4) ?
O1 C12 C13 C14 . . -178.9(2) ?
C27 C13 C14 C27 . 3_566 0.2(4) ?
C12 C13 C14 C27 . 3_566 -178.4(2) ?
C27 C13 C14 C15 . . 175.8(3) ?
C12 C13 C14 C15 . . -2.8(4) ?
C16 O2 C15 C14 . . 93.2(3) y
C27 C14 C15 O2 3_566 . -132.6(3) ?
C13 C14 C15 O2 . . 51.7(4) ?
C15 O2 C16 C21 . . -39.3(4) ?
C15 O2 C16 C17 . . 143.0(3) ?
O2 C16 C17 C18 . . 177.6(3) ?
C21 C16 C17 C18 . . -0.1(5) ?
O2 C16 C17 C22 . . -2.2(4) ?
C21 C16 C17 C22 . . -180.0(3) ?
C16 C17 C18 C19 . . 1.3(5) ?
C22 C17 C18 C19 . . -178.8(4) ?
C17 C18 C19 C20 . . -0.9(6) ?
C17 C18 C19 C26 . . 176.5(4) ?
C18 C19 C20 C21 . . -0.8(7) ?
C26 C19 C20 C21 . . -178.1(5) ?
C19 C20 C21 C16 . . 1.9(6) ?
O2 C16 C21 C20 . . -179.1(3) ?
C17 C16 C21 C20 . . -1.5(5) ?
C18 C17 C22 C24 . . 122.0(3) ?
C16 C17 C22 C24 . . -58.2(4) ?
C18 C17 C22 C23 . . 3.8(5) ?
C16 C17 C22 C23 . . -176.3(3) ?
C18 C17 C22 C25 . . -116.1(4) ?
C16 C17 C22 C25 . . 63.8(4) ?
C14 C13 C27 C14 . 3_566 -0.2(4) ?
C12 C13 C27 C14 . 3_566 178.3(3) ?
